data_4127550
loop_
_publ_author_name
'Handford, Rex C.'
'Smith, Patrick W.'
'Tilley, T. Don'

_publ_section_title
;
 Activations of all Bonds to Silicon (Si-H, Si-C) in a Silane with
 Extrusion of [CoSiCo] Silicide Cores.
;
_journal_issue 22
_journal_name_full 'Journal of the American Chemical Society'
_journal_page_first 8769
_journal_page_last 8772
_journal_paper_doi 10.1021/jacs.9b04265
_journal_volume 141
_journal_year 2019
_chemical_formula_moiety 'C53 H101 B2 Co2 P5 Si2'
_chemical_formula_sum 'C53 H101 B2 Co2 P5 Si2'
_chemical_formula_weight 1088.84
_chemical_name_systematic '[[BP2iPr](PhSiH2)CoH2]Si[H2Co[BP3iPr]]'
_space_group_crystal_system triclinic
_space_group_IT_number 2
_space_group_name_Hall '-P 1'
_space_group_name_H-M_alt 'P -1'
_symmetry_space_group_name_Hall '-P 1'
_symmetry_space_group_name_H-M 'P -1'
_atom_sites_solution_hydrogens mixed
_atom_sites_solution_primary dual
_audit_creation_date 2019-04-15
_audit_creation_method
;
Olex2 1.2
(compiled May 18 2018 14:05:52 for OlexSys, GUI svn.r5506)
;
_cell_angle_alpha 95.2960(10)
_cell_angle_beta 96.8830(10)
_cell_angle_gamma 107.2870(10)
_cell_formula_units_Z 2
_cell_length_a 11.5244(4)
_cell_length_b 12.7658(4)
_cell_length_c 21.2150(7)
_cell_measurement_reflns_used 9853
_cell_measurement_temperature 100
_cell_measurement_theta_max 31.89
_cell_measurement_theta_min 2.30
_cell_volume 2931.59(17)
_computing_molecular_graphics 'Olex2 (Dolomanov et al., 2009)'
_computing_publication_material 'Olex2 (Dolomanov et al., 2009)'
_computing_structure_refinement 'ShelXL (Sheldrick, 2015)'
_computing_structure_solution 'ShelXT (Sheldrick, 2015)'
_diffrn_ambient_temperature 100
_diffrn_detector 'CCD area detector'
_diffrn_detector_type 'Bruker-Nonius APEXII CCD area detector'
_diffrn_measured_fraction_theta_full 0.995
_diffrn_measured_fraction_theta_max 0.995
_diffrn_measurement_device 'Bruker-Nonius APEXII CCD area detector and D8 diffractometer'
_diffrn_measurement_device_type 'Bruker APEX-II CCD'
_diffrn_measurement_method '\f and \w scans'
_diffrn_radiation_collimation '0.2 mm sinlge-pinhole'
_diffrn_radiation_monochromator 'Silicon 111'
_diffrn_radiation_probe x-ray
_diffrn_radiation_type synchrotron
_diffrn_radiation_wavelength 0.7288
_diffrn_reflns_av_R_equivalents 0.0562
_diffrn_reflns_av_unetI/netI 0.0681
_diffrn_reflns_Laue_measured_fraction_full 0.995
_diffrn_reflns_Laue_measured_fraction_max 0.995
_diffrn_reflns_limit_h_max 16
_diffrn_reflns_limit_h_min -16
_diffrn_reflns_limit_k_max 18
_diffrn_reflns_limit_k_min -18
_diffrn_reflns_limit_l_max 30
_diffrn_reflns_limit_l_min -30
_diffrn_reflns_number 54155
_diffrn_reflns_point_group_measured_fraction_full 0.995
_diffrn_reflns_point_group_measured_fraction_max 0.995
_diffrn_reflns_theta_full 31.915
_diffrn_reflns_theta_max 31.915
_diffrn_reflns_theta_min 1.729
_diffrn_source synchrotron
_diffrn_source_type 'Bend magnet, Station 11.3.1, ALS, LBNL'
_diffrn_standards_number 0
_exptl_absorpt_coefficient_mu 0.825
_exptl_absorpt_correction_T_max 0.7463
_exptl_absorpt_correction_T_min 0.6764
_exptl_absorpt_correction_type multi-scan
_exptl_absorpt_process_details 'SADABS-2014/5 - Bruker AXS, Madison WI'
_exptl_crystal_colour 'clear orangish red'
_exptl_crystal_colour_lustre clear
_exptl_crystal_colour_modifier orangish
_exptl_crystal_colour_primary red
_exptl_crystal_density_diffrn 1.234
_exptl_crystal_description prism
_exptl_crystal_F_000 1172
_exptl_crystal_size_max 0.048
_exptl_crystal_size_mid 0.037
_exptl_crystal_size_min 0.029
_refine_diff_density_max 0.765
_refine_diff_density_min -0.522
_refine_diff_density_rms 0.086
_refine_ls_extinction_method none
_refine_ls_goodness_of_fit_ref 1.034
_refine_ls_hydrogen_treatment mixed
_refine_ls_matrix_type full
_refine_ls_number_parameters 640
_refine_ls_number_reflns 18653
_refine_ls_number_restraints 0
_refine_ls_restrained_S_all 1.034
_refine_ls_R_factor_all 0.0749
_refine_ls_R_factor_gt 0.0504
_refine_ls_shift/su_max 0.001
_refine_ls_shift/su_mean 0.000
_refine_ls_structure_factor_coef Fsqd
_refine_ls_weighting_details 'w=1/[\s^2^(Fo^2^)+(0.0397P)^2^+1.8746P] where P=(Fo^2^+2Fc^2^)/3'
_refine_ls_weighting_scheme calc
_refine_ls_wR_factor_gt 0.1050
_refine_ls_wR_factor_ref 0.1152
_reflns_Friedel_coverage 0.000
_reflns_number_gt 13886
_reflns_number_total 18653
_reflns_threshold_expression 'I > 2\s(I)'
_cod_data_source_file ja9b04265_si_002.cif
_cod_data_source_block rh_2_132
_cod_database_code 4127550
_shelx_shelxl_version_number 2018/3
_shelx_space_group_comment
;
The symmetry employed for this shelxl refinement is uniquely defined
by the following loop, which should always be used as a source of
symmetry information in preference to the above space-group names.
They are only intended as comments.
;
_olex2_refinement_description
;
1. Fixed Uiso
 At 1.2 times of:
  All C(H) groups, All C(H,H) groups
 At 1.5 times of:
  All C(H,H,H) groups, All C(H,H,H,H,H,H) groups
2. Others
 Fixed Sof: H44D(0.5) H44E(0.5) H44F(0.5) H44A(0.5) H44B(0.5) H44C(0.5)
 C42A(0.5) H42A(0.5) C43A(0.5) H43A(0.5) H43B(0.5) H43C(0.5) C43(0.5) H43D(0.5)
 H43E(0.5) H43F(0.5) C42(0.5) H42(0.5)
3.a Ternary CH refined with riding coordinates:
 C48(H48), C36(H36), C9(H9), C15(H15), C51(H51), C12(H12), C39(H39), C18(H18),
 C45(H45), C42A(H42A), C42(H42)
3.b Secondary CH2 refined with riding coordinates:
 C27(H27A,H27B), C1(H1A,H1B), C2(H2C,H2D), C29(H29A,H29B), C28(H28A,H28B)
3.c Aromatic/amide H refined with riding coordinates:
 C35(H35), C34(H34), C4(H4), C33(H33), C6(H6), C31(H31), C32(H32), C5(H5),
 C26(H26), C22(H22), C7(H7), C8(H8), C24(H24), C25(H25), C23(H23)
3.d Idealised Me refined as rotating group:
 C50(H50A,H50B,H50C), C37(H37A,H37B,H37C), C49(H49A,H49B,H49C), C11(H11A,H11B,
 H11C), C53(H53A,H53B,H53C), C52(H52A,H52B,H52C), C13(H13A,H13B,H13C), C38(H38A,
 H38B,H38C), C16(H16A,H16B,H16C), C10(H10A,H10B,H10C), C17(H17A,H17B,H17C),
 C14(H14A,H14B,H14C), C44(H44D,H44E,H44F), C44(H44A,H44B,H44C), C41(H41A,H41B,
 H41C), C20(H20A,H20B,H20C), C40(H40A,H40B,H40C), C46(H46A,H46B,H46C), C47(H47A,
 H47B,H47C), C19(H19A,H19B,H19C), C43A(H43A,H43B,H43C), C43(H43D,H43E,H43F)
;
_olex2_exptl_crystal_mounting_method 'Suspended in Paratone N oil and mounted on a Cryoloop'
_olex2_submission_original_sample_id RH-2-132
_olex2_submission_special_instructions 'No special instructions were received'

loop_
_space_group_symop_operation_xyz
'x, y, z'
'-x, -y, -z'

loop_
_atom_site_label
_atom_site_type_symbol
_atom_site_fract_x
_atom_site_fract_y
_atom_site_fract_z
_atom_site_U_iso_or_equiv
_atom_site_adp_type
_atom_site_occupancy
_atom_site_site_symmetry_order
_atom_site_calc_flag
_atom_site_refinement_flags_posn
_atom_site_refinement_flags_occupancy
_atom_site_disorder_assembly
_atom_site_disorder_group
Co0A Co 0.57372(3) 0.85971(2) 0.70902(2) 0.01811(7) Uani 1 1 d . . . .
Co1 Co 0.34055(2) 0.62678(2) 0.79654(2) 0.01644(6) Uani 1 1 d . . . .
P1 P 0.17143(5) 0.49596(4) 0.75121(3) 0.01754(10) Uani 1 1 d . . . .
P5 P 0.64057(5) 0.80180(4) 0.62348(3) 0.01746(11) Uani 1 1 d . . . .
P4 P 0.75571(5) 0.98738(5) 0.74903(3) 0.02148(11) Uani 1 1 d . . . .
P3 P 0.50241(5) 0.97854(4) 0.65915(3) 0.01872(11) Uani 1 1 d . . . .
P2 P 0.28240(5) 0.63846(4) 0.89184(3) 0.01761(11) Uani 1 1 d . . . .
Si2 Si 0.41557(5) 0.49103(5) 0.81243(3) 0.01858(12) Uani 1 1 d . . . .
Si1 Si 0.44668(5) 0.73324(5) 0.74238(3) 0.01907(12) Uani 1 1 d . . . .
C35 C 0.8099(2) 1.22680(18) 0.56391(10) 0.0241(4) Uani 1 1 d . . . .
H35 H 0.739467 1.241756 0.576521 0.029 Uiso 1 1 calc R . . .
C48 C 0.52809(19) 0.74825(17) 0.54784(10) 0.0197(4) Uani 1 1 d . . . .
H48 H 0.508008 0.814395 0.533895 0.024 Uiso 1 1 calc R . . .
C36 C 0.34551(19) 0.92671(18) 0.61143(11) 0.0233(4) Uani 1 1 d . . . .
H36 H 0.351814 0.875304 0.574396 0.028 Uiso 1 1 calc R . . .
C3 C 0.20611(19) 0.28848(17) 0.90104(10) 0.0209(4) Uani 1 1 d . . . .
C30 C 0.83260(19) 1.12898(17) 0.57823(10) 0.0210(4) Uani 1 1 d . . . .
C9 C 0.1540(2) 0.43949(18) 0.66520(10) 0.0230(4) Uani 1 1 d . . . .
H9 H 0.075450 0.376569 0.655024 0.028 Uiso 1 1 calc R . . .
C50 C 0.5769(2) 0.70078(19) 0.49108(10) 0.0250(5) Uani 1 1 d . . . .
H50A H 0.657582 0.751246 0.487044 0.038 Uiso 1 1 calc GR . . .
H50B H 0.519481 0.692488 0.451577 0.038 Uiso 1 1 calc GR . . .
H50C H 0.584706 0.628340 0.498440 0.038 Uiso 1 1 calc GR . . .
C27 C 0.60003(19) 1.03894(17) 0.60180(10) 0.0205(4) Uani 1 1 d . . . .
H27A H 0.564849 0.996258 0.558853 0.025 Uiso 1 1 calc R . . .
H27B H 0.598110 1.115590 0.599800 0.025 Uiso 1 1 calc R . . .
C1 C 0.14662(19) 0.37477(17) 0.79488(10) 0.0215(4) Uani 1 1 d . . . .
H1A H 0.057201 0.342714 0.795076 0.026 Uiso 1 1 calc R . . .
H1B H 0.173659 0.318292 0.770868 0.026 Uiso 1 1 calc R . . .
C2 C 0.1992(2) 0.50136(17) 0.91168(11) 0.0219(4) Uani 1 1 d . . . .
H2C H 0.227334 0.497919 0.957183 0.026 Uiso 1 1 calc R . . .
H2D H 0.110439 0.493574 0.907027 0.026 Uiso 1 1 calc R . . .
C21 C 0.57888(19) 0.50093(19) 0.84583(10) 0.0232(4) Uani 1 1 d . . . .
C15 C 0.17188(19) 0.71681(17) 0.90363(10) 0.0214(4) Uani 1 1 d . . . .
H15 H 0.094723 0.675284 0.873564 0.026 Uiso 1 1 calc R . . .
C51 C 0.7108(2) 0.69017(17) 0.63971(10) 0.0222(4) Uani 1 1 d . . . .
H51 H 0.757247 0.714065 0.684220 0.027 Uiso 1 1 calc R . . .
C34 C 0.8865(2) 1.30293(19) 0.53196(11) 0.0274(5) Uani 1 1 d . . . .
H34 H 0.867899 1.368412 0.523446 0.033 Uiso 1 1 calc R . . .
C37 C 0.2441(2) 0.85732(19) 0.64455(12) 0.0282(5) Uani 1 1 d . . . .
H37A H 0.274318 0.804332 0.666775 0.042 Uiso 1 1 calc GR . . .
H37B H 0.172267 0.817104 0.612466 0.042 Uiso 1 1 calc GR . . .
H37C H 0.220828 0.906080 0.675641 0.042 Uiso 1 1 calc GR . . .
C4 C 0.2482(2) 0.20581(17) 0.87455(11) 0.0252(5) Uani 1 1 d . . . .
H4 H 0.285412 0.216225 0.837035 0.030 Uiso 1 1 calc R . . .
C29 C 0.75756(19) 0.91598(17) 0.59915(10) 0.0203(4) Uani 1 1 d . . . .
H29A H 0.839548 0.915375 0.619022 0.024 Uiso 1 1 calc R . . .
H29B H 0.753431 0.902355 0.552108 0.024 Uiso 1 1 calc R . . .
C33 C 0.9895(2) 1.28364(19) 0.51259(11) 0.0274(5) Uani 1 1 d . . . .
H33 H 1.041076 1.334636 0.490021 0.033 Uiso 1 1 calc R . . .
C12 C 0.02320(19) 0.52730(17) 0.75542(11) 0.0217(4) Uani 1 1 d . . . .
H12 H 0.012063 0.527608 0.801454 0.026 Uiso 1 1 calc R . . .
C6 C 0.1836(2) 0.09054(19) 0.95448(12) 0.0291(5) Uani 1 1 d . . . .
H6 H 0.172387 0.022354 0.971262 0.035 Uiso 1 1 calc R . . .
C28 C 0.7989(2) 1.09058(18) 0.69531(10) 0.0227(4) Uani 1 1 d . . . .
H28A H 0.767521 1.152638 0.707491 0.027 Uiso 1 1 calc R . . .
H28B H 0.889753 1.120321 0.700929 0.027 Uiso 1 1 calc R . . .
C49 C 0.4050(2) 0.66716(18) 0.55644(11) 0.0255(5) Uani 1 1 d . . . .
H49A H 0.416157 0.595999 0.564137 0.038 Uiso 1 1 calc GR . . .
H49B H 0.345081 0.656378 0.517614 0.038 Uiso 1 1 calc GR . . .
H49C H 0.374871 0.697187 0.593089 0.038 Uiso 1 1 calc GR . . .
C11 C 0.1428(2) 0.52694(19) 0.62198(11) 0.0295(5) Uani 1 1 d . . . .
H11A H 0.061183 0.536206 0.620842 0.044 Uiso 1 1 calc GR . . .
H11B H 0.154028 0.502933 0.578529 0.044 Uiso 1 1 calc GR . . .
H11C H 0.206022 0.597586 0.638933 0.044 Uiso 1 1 calc GR . . .
C53 C 0.8064(2) 0.6772(2) 0.59858(11) 0.0278(5) Uani 1 1 d . . . .
H53A H 0.766758 0.651357 0.554023 0.042 Uiso 1 1 calc GR . . .
H53B H 0.843927 0.623099 0.614330 0.042 Uiso 1 1 calc GR . . .
H53C H 0.870167 0.748714 0.600890 0.042 Uiso 1 1 calc GR . . .
C39 C 0.5051(2) 1.09850(18) 0.71779(11) 0.0266(5) Uani 1 1 d . . . .
H39 H 0.582142 1.112323 0.748912 0.032 Uiso 1 1 calc R . . .
C31 C 0.9393(2) 1.11397(19) 0.55910(11) 0.0275(5) Uani 1 1 d . . . .
H31 H 0.960260 1.050006 0.568683 0.033 Uiso 1 1 calc R . . .
C52 C 0.6168(2) 0.57801(19) 0.64266(12) 0.0297(5) Uani 1 1 d . . . .
H52A H 0.553811 0.588820 0.667425 0.045 Uiso 1 1 calc GR . . .
H52B H 0.658455 0.530565 0.663338 0.045 Uiso 1 1 calc GR . . .
H52C H 0.578058 0.542758 0.599120 0.045 Uiso 1 1 calc GR . . .
C32 C 1.0160(2) 1.18903(19) 0.52658(12) 0.0297(5) Uani 1 1 d . . . .
H32 H 1.086973 1.175024 0.513970 0.036 Uiso 1 1 calc R . . .
C13 C -0.0905(2) 0.43848(19) 0.71856(12) 0.0278(5) Uani 1 1 d . . . .
H13A H -0.091932 0.441488 0.672485 0.042 Uiso 1 1 calc GR . . .
H13B H -0.164506 0.451400 0.731384 0.042 Uiso 1 1 calc GR . . .
H13C H -0.088062 0.365418 0.728088 0.042 Uiso 1 1 calc GR . . .
C38 C 0.3033(2) 1.0166(2) 0.58142(12) 0.0320(5) Uani 1 1 d . . . .
H38A H 0.284438 1.064344 0.614916 0.048 Uiso 1 1 calc GR . . .
H38B H 0.229569 0.981720 0.549507 0.048 Uiso 1 1 calc GR . . .
H38C H 0.368988 1.061074 0.560644 0.048 Uiso 1 1 calc GR . . .
C16 C 0.1350(2) 0.7208(2) 0.97036(11) 0.0275(5) Uani 1 1 d . . . .
H16A H 0.112221 0.646115 0.982710 0.041 Uiso 1 1 calc GR . . .
H16B H 0.064741 0.749171 0.969984 0.041 Uiso 1 1 calc GR . . .
H16C H 0.204425 0.769680 1.001231 0.041 Uiso 1 1 calc GR . . .
C5 C 0.2380(2) 0.10865(18) 0.90080(11) 0.0287(5) Uani 1 1 d . . . .
H5 H 0.268790 0.054365 0.881504 0.034 Uiso 1 1 calc R . . .
C18 C 0.4035(2) 0.6977(2) 0.96328(11) 0.0277(5) Uani 1 1 d . . . .
H18 H 0.359888 0.703550 1.000837 0.033 Uiso 1 1 calc R . . .
C10 C 0.2576(2) 0.3947(2) 0.64914(11) 0.0303(5) Uani 1 1 d . . . .
H10A H 0.336468 0.453903 0.660286 0.045 Uiso 1 1 calc GR . . .
H10B H 0.243603 0.368019 0.603198 0.045 Uiso 1 1 calc GR . . .
H10C H 0.259104 0.333578 0.673618 0.045 Uiso 1 1 calc GR . . .
C17 C 0.2114(2) 0.83336(18) 0.88489(12) 0.0290(5) Uani 1 1 d . . . .
H17A H 0.273998 0.882952 0.918879 0.044 Uiso 1 1 calc GR . . .
H17B H 0.140003 0.860119 0.878928 0.044 Uiso 1 1 calc GR . . .
H17C H 0.245693 0.831859 0.844833 0.044 Uiso 1 1 calc GR . . .
C14 C 0.0243(2) 0.64197(19) 0.73997(12) 0.0281(5) Uani 1 1 d . . . .
H14A H 0.096880 0.697957 0.765003 0.042 Uiso 1 1 calc GR . . .
H14B H -0.050262 0.656494 0.750818 0.042 Uiso 1 1 calc GR . . .
H14C H 0.027069 0.645091 0.694173 0.042 Uiso 1 1 calc GR . . .
C45 C 0.8866(2) 0.9284(2) 0.75692(13) 0.0329(5) Uani 1 1 d . . . .
H45 H 0.869127 0.871367 0.718457 0.040 Uiso 1 1 calc R . . .
C26 C 0.6035(2) 0.4054(2) 0.86135(12) 0.0341(6) Uani 1 1 d . . . .
H26 H 0.537722 0.338020 0.856568 0.041 Uiso 1 1 calc R . . .
C44 C 0.7020(3) 1.0041(2) 0.87733(12) 0.0405(6) Uani 1 1 d . . . .
H44D H 0.629087 0.943041 0.857183 0.061 Uiso 0.5 1 calc GR P A 2
H44E H 0.678872 1.051368 0.909375 0.061 Uiso 0.5 1 calc GR P A 2
H44F H 0.763486 0.974193 0.898189 0.061 Uiso 0.5 1 calc GR P A 2
H44A H 0.617741 1.000714 0.860649 0.061 Uiso 0.5 1 calc GR P B 1
H44B H 0.726036 1.045684 0.920542 0.061 Uiso 0.5 1 calc GR P B 1
H44C H 0.706332 0.928885 0.878954 0.061 Uiso 0.5 1 calc GR P B 1
C42A C 0.7558(8) 1.0721(10) 0.8265(5) 0.0200(15) Uani 0.5 1 d . P C 2
H42A H 0.702523 1.119313 0.816314 0.024 Uiso 0.5 1 calc R P C 2
C22 C 0.6777(2) 0.5966(2) 0.85337(14) 0.0384(6) Uani 1 1 d . . . .
H22 H 0.664199 0.663640 0.843754 0.046 Uiso 1 1 calc R . . .
C41 C 0.5181(3) 1.2099(2) 0.69293(14) 0.0446(7) Uani 1 1 d . . . .
H41A H 0.591686 1.230807 0.672196 0.067 Uiso 1 1 calc GR . . .
H41B H 0.525610 1.266734 0.728871 0.067 Uiso 1 1 calc GR . . .
H41C H 0.445331 1.203235 0.661847 0.067 Uiso 1 1 calc GR . . .
C7 C 0.1455(3) 0.1724(2) 0.98370(15) 0.0473(8) Uani 1 1 d . . . .
H7 H 0.111415 0.162324 1.022133 0.057 Uiso 1 1 calc R . . .
B1 B 0.2165(2) 0.39817(19) 0.86843(12) 0.0198(5) Uani 1 1 d . . . .
C20 C 0.4805(3) 0.6225(3) 0.97758(13) 0.0442(7) Uani 1 1 d . . . .
H20A H 0.426290 0.547574 0.978863 0.066 Uiso 1 1 calc GR . . .
H20B H 0.533428 0.650719 1.019119 0.066 Uiso 1 1 calc GR . . .
H20C H 0.531604 0.620727 0.944004 0.066 Uiso 1 1 calc GR . . .
B2 B 0.7457(2) 1.04201(19) 0.61833(11) 0.0201(5) Uani 1 1 d . . . .
C8 C 0.1568(3) 0.2704(2) 0.95720(15) 0.0448(7) Uani 1 1 d . . . .
H8 H 0.129980 0.326159 0.978072 0.054 Uiso 1 1 calc R . . .
C24 C 0.8187(2) 0.5030(3) 0.89030(13) 0.0427(7) Uani 1 1 d . . . .
H24 H 0.899951 0.503900 0.905591 0.051 Uiso 1 1 calc R . . .
C40 C 0.4024(3) 1.0702(2) 0.75839(14) 0.0420(7) Uani 1 1 d . . . .
H40A H 0.326207 1.074049 0.734114 0.063 Uiso 1 1 calc GR . . .
H40B H 0.424982 1.123250 0.797709 0.063 Uiso 1 1 calc GR . . .
H40C H 0.389961 0.995250 0.769478 0.063 Uiso 1 1 calc GR . . .
C46 C 0.8860(3) 0.8648(3) 0.81438(15) 0.0473(7) Uani 1 1 d . . . .
H46A H 0.912716 0.917248 0.853991 0.071 Uiso 1 1 calc GR . . .
H46B H 0.942372 0.820825 0.811572 0.071 Uiso 1 1 calc GR . . .
H46C H 0.802670 0.815565 0.814515 0.071 Uiso 1 1 calc GR . . .
C25 C 0.7223(3) 0.4065(3) 0.88374(14) 0.0445(7) Uani 1 1 d . . . .
H25 H 0.736906 0.340486 0.894529 0.053 Uiso 1 1 calc R . . .
C47 C 1.0139(2) 1.0070(3) 0.75510(16) 0.0472(7) Uani 1 1 d . . . .
H47A H 1.015871 1.033987 0.713340 0.071 Uiso 1 1 calc GR . . .
H47B H 1.074857 0.967976 0.761778 0.071 Uiso 1 1 calc GR . . .
H47C H 1.032951 1.069883 0.789016 0.071 Uiso 1 1 calc GR . . .
C23 C 0.7970(2) 0.5966(3) 0.87483(15) 0.0463(7) Uani 1 1 d . . . .
H23 H 0.863676 0.663069 0.878614 0.056 Uiso 1 1 calc R . . .
C19 C 0.4856(3) 0.8129(3) 0.95935(15) 0.0507(8) Uani 1 1 d . . . .
H19A H 0.528113 0.811360 0.922098 0.076 Uiso 1 1 calc GR . . .
H19B H 0.546402 0.839418 0.998425 0.076 Uiso 1 1 calc GR . . .
H19C H 0.435673 0.862749 0.954986 0.076 Uiso 1 1 calc GR . . .
C43A C 0.8856(4) 1.1520(4) 0.8555(2) 0.0208(8) Uani 0.5 1 d . P C 2
H43A H 0.938660 1.109041 0.870512 0.031 Uiso 0.5 1 calc GR P C 2
H43B H 0.878797 1.202371 0.891678 0.031 Uiso 0.5 1 calc GR P C 2
H43C H 0.921289 1.195077 0.822739 0.031 Uiso 0.5 1 calc GR P C 2
C43 C 0.8160(7) 1.1825(5) 0.8388(3) 0.0499(16) Uani 0.5 1 d . P C 1
H43D H 0.880117 1.212883 0.813045 0.075 Uiso 0.5 1 calc GR P C 1
H43E H 0.844717 1.215170 0.883721 0.075 Uiso 0.5 1 calc GR P C 1
H43F H 0.741345 1.199921 0.823073 0.075 Uiso 0.5 1 calc GR P C 1
H H 0.456(3) 0.699(2) 0.8194(14) 0.056(9) Uiso 1 1 d . . . .
HA H 0.308(3) 0.723(2) 0.7709(14) 0.049(8) Uiso 1 1 d . . . .
HB H 0.611(3) 0.780(2) 0.7450(13) 0.040(8) Uiso 1 1 d . . . .
HC H 0.513(3) 0.879(3) 0.7619(16) 0.073(11) Uiso 1 1 d . . . .
C42 C 0.7889(10) 1.0617(10) 0.8337(6) 0.031(2) Uani 0.5 1 d . P C 1
H42 H 0.869271 1.052645 0.851289 0.037 Uiso 0.5 1 calc R P C 1
H2A H 0.347(2) 0.4283(19) 0.8664(11) 0.026(6) Uiso 1 1 d . . . .
H2B H 0.385(2) 0.393(2) 0.7690(12) 0.030(7) Uiso 1 1 d . . . .

loop_
_atom_site_aniso_label
_atom_site_aniso_U_11
_atom_site_aniso_U_22
_atom_site_aniso_U_33
_atom_site_aniso_U_23
_atom_site_aniso_U_13
_atom_site_aniso_U_12
Co0A 0.01848(14) 0.01752(13) 0.01741(14) 0.00313(10) 0.00698(11) 0.00237(11)
Co1 0.01451(13) 0.01655(13) 0.01879(14) 0.00507(10) 0.00522(10) 0.00382(10)
P1 0.0158(2) 0.0168(2) 0.0203(3) 0.00494(19) 0.0049(2) 0.00398(19)
P5 0.0169(2) 0.0176(2) 0.0174(2) 0.00268(19) 0.00500(19) 0.00361(19)
P4 0.0215(3) 0.0208(3) 0.0192(3) 0.0027(2) 0.0034(2) 0.0021(2)
P3 0.0177(2) 0.0180(2) 0.0198(3) 0.0022(2) 0.0068(2) 0.0032(2)
P2 0.0168(2) 0.0189(2) 0.0191(2) 0.00518(19) 0.0051(2) 0.0070(2)
Si2 0.0155(3) 0.0199(3) 0.0219(3) 0.0040(2) 0.0057(2) 0.0064(2)
Si1 0.0180(3) 0.0183(3) 0.0213(3) 0.0045(2) 0.0075(2) 0.0038(2)
C35 0.0214(10) 0.0249(11) 0.0252(11) 0.0070(9) 0.0073(9) 0.0037(9)
C48 0.0214(10) 0.0177(9) 0.0192(10) 0.0022(8) 0.0039(8) 0.0046(8)
C36 0.0193(10) 0.0256(11) 0.0240(11) 0.0010(9) 0.0052(8) 0.0053(8)
C3 0.0183(10) 0.0209(10) 0.0262(11) 0.0079(8) 0.0069(8) 0.0074(8)
C30 0.0211(10) 0.0203(10) 0.0182(10) 0.0017(8) 0.0046(8) 0.0010(8)
C9 0.0226(10) 0.0223(10) 0.0211(10) 0.0020(8) 0.0044(8) 0.0023(8)
C50 0.0269(11) 0.0277(11) 0.0188(10) 0.0002(8) 0.0047(9) 0.0065(9)
C27 0.0208(10) 0.0192(10) 0.0216(10) 0.0040(8) 0.0075(8) 0.0042(8)
C1 0.0174(9) 0.0189(10) 0.0295(11) 0.0076(8) 0.0070(8) 0.0050(8)
C2 0.0219(10) 0.0237(10) 0.0263(11) 0.0111(8) 0.0104(9) 0.0115(9)
C21 0.0192(10) 0.0321(12) 0.0206(10) 0.0035(9) 0.0067(8) 0.0102(9)
C15 0.0199(10) 0.0195(10) 0.0245(11) -0.0001(8) 0.0027(8) 0.0069(8)
C51 0.0236(10) 0.0209(10) 0.0230(10) 0.0048(8) 0.0073(8) 0.0063(8)
C34 0.0259(11) 0.0240(11) 0.0294(12) 0.0101(9) 0.0062(9) 0.0011(9)
C37 0.0211(11) 0.0288(12) 0.0334(12) 0.0102(10) 0.0060(9) 0.0034(9)
C4 0.0323(12) 0.0180(10) 0.0265(11) 0.0048(8) 0.0109(9) 0.0063(9)
C29 0.0187(10) 0.0217(10) 0.0195(10) 0.0034(8) 0.0062(8) 0.0031(8)
C33 0.0249(11) 0.0286(11) 0.0226(11) 0.0041(9) 0.0091(9) -0.0031(9)
C12 0.0166(9) 0.0234(10) 0.0261(11) 0.0048(8) 0.0029(8) 0.0075(8)
C6 0.0369(13) 0.0212(11) 0.0338(13) 0.0119(9) 0.0083(10) 0.0122(10)
C28 0.0203(10) 0.0221(10) 0.0233(10) 0.0041(8) 0.0077(8) 0.0011(8)
C49 0.0209(10) 0.0254(11) 0.0265(11) 0.0010(9) 0.0027(9) 0.0026(9)
C11 0.0320(12) 0.0279(12) 0.0237(11) 0.0063(9) 0.0041(9) 0.0013(10)
C53 0.0256(11) 0.0329(12) 0.0302(12) 0.0083(10) 0.0087(9) 0.0143(10)
C39 0.0306(12) 0.0211(10) 0.0266(11) -0.0007(9) 0.0119(9) 0.0042(9)
C31 0.0246(11) 0.0237(11) 0.0336(12) 0.0049(9) 0.0130(10) 0.0032(9)
C52 0.0294(12) 0.0235(11) 0.0377(13) 0.0062(10) 0.0097(10) 0.0083(9)
C32 0.0226(11) 0.0289(12) 0.0351(13) 0.0019(10) 0.0144(10) 0.0011(9)
C13 0.0166(10) 0.0306(12) 0.0335(12) 0.0040(10) 0.0010(9) 0.0046(9)
C38 0.0267(12) 0.0399(14) 0.0323(13) 0.0145(11) 0.0068(10) 0.0111(11)
C16 0.0269(11) 0.0304(12) 0.0292(12) 0.0009(9) 0.0094(9) 0.0137(10)
C5 0.0390(13) 0.0185(10) 0.0313(12) 0.0040(9) 0.0081(10) 0.0118(10)
C18 0.0239(11) 0.0390(13) 0.0218(11) 0.0055(9) 0.0022(9) 0.0124(10)
C10 0.0257(12) 0.0392(13) 0.0238(11) -0.0021(10) 0.0048(9) 0.0083(10)
C17 0.0321(12) 0.0208(11) 0.0365(13) 0.0051(9) 0.0052(10) 0.0113(10)
C14 0.0225(11) 0.0292(12) 0.0334(12) 0.0050(10) -0.0007(9) 0.0112(9)
C45 0.0257(12) 0.0313(12) 0.0388(14) 0.0025(11) 0.0001(10) 0.0072(10)
C26 0.0266(12) 0.0433(14) 0.0373(14) 0.0148(11) 0.0047(10) 0.0157(11)
C44 0.0471(16) 0.0382(14) 0.0276(13) 0.0031(11) 0.0138(12) -0.0021(12)
C42A 0.016(3) 0.027(3) 0.014(3) 0.006(2) -0.003(3) 0.003(2)
C22 0.0212(12) 0.0399(14) 0.0528(17) 0.0104(12) 0.0019(11) 0.0080(11)
C41 0.065(2) 0.0274(13) 0.0448(16) 0.0005(12) 0.0243(15) 0.0148(13)
C7 0.071(2) 0.0433(15) 0.0550(18) 0.0339(14) 0.0459(16) 0.0369(15)
B1 0.0185(11) 0.0190(11) 0.0253(12) 0.0091(9) 0.0091(9) 0.0070(9)
C20 0.0404(15) 0.0629(19) 0.0341(14) -0.0062(13) -0.0085(12) 0.0324(15)
B2 0.0187(11) 0.0195(11) 0.0210(11) 0.0036(9) 0.0053(9) 0.0030(9)
C8 0.0637(19) 0.0373(14) 0.0598(18) 0.0289(13) 0.0430(16) 0.0355(14)
C24 0.0183(11) 0.082(2) 0.0361(14) 0.0251(14) 0.0088(10) 0.0211(13)
C40 0.0459(16) 0.0303(13) 0.0505(17) -0.0041(12) 0.0312(14) 0.0066(12)
C46 0.0352(15) 0.0533(18) 0.0545(18) 0.0171(14) -0.0052(13) 0.0171(14)
C25 0.0341(14) 0.068(2) 0.0464(16) 0.0274(15) 0.0112(12) 0.0301(14)
C47 0.0266(13) 0.0526(18) 0.062(2) 0.0021(15) 0.0081(13) 0.0137(13)
C23 0.0170(12) 0.0598(19) 0.0569(18) 0.0144(15) 0.0017(12) 0.0042(12)
C19 0.0376(16) 0.0519(18) 0.0440(16) 0.0098(14) -0.0141(13) -0.0071(13)
C43A 0.019(2) 0.022(2) 0.019(2) 0.0015(16) 0.0043(16) 0.0017(17)
C43 0.079(5) 0.033(3) 0.030(3) 0.001(2) 0.018(3) 0.002(3)
C42 0.044(6) 0.030(4) 0.009(3) 0.002(2) -0.007(4) 0.003(4)

loop_
_atom_type_symbol
_atom_type_description
_atom_type_scat_dispersion_real
_atom_type_scat_dispersion_imag
_atom_type_scat_source
C C 0.0037 0.0017 'International Tables Vol C Tables 4.2.6.8 and 6.1.1.4'
H H 0.0000 0.0000 'International Tables Vol C Tables 4.2.6.8 and 6.1.1.4'
B B 0.0015 0.0007 'International Tables Vol C Tables 4.2.6.8 and 6.1.1.4'
Co Co 0.3576 1.0111 'International Tables Vol C Tables 4.2.6.8 and 6.1.1.4'
P P 0.1088 0.1017 'International Tables Vol C Tables 4.2.6.8 and 6.1.1.4'
Si Si 0.0855 0.0743 'International Tables Vol C Tables 4.2.6.8 and 6.1.1.4'

loop_
_geom_angle_atom_site_label_1
_geom_angle_atom_site_label_2
_geom_angle_atom_site_label_3
_geom_angle
P5 Co0A P4 93.85(2)
P5 Co0A P3 93.07(2)
P5 Co0A HB 91.1(11)
P5 Co0A HC 169.9(14)
P4 Co0A HB 89.1(11)
P4 Co0A HC 95.8(14)
P3 Co0A P4 93.52(2)
P3 Co0A HB 174.9(11)
P3 Co0A HC 89.3(14)
Si1 Co0A P5 112.86(2)
Si1 Co0A P4 136.65(3)
Si1 Co0A P3 117.16(2)
Si1 Co0A HB 58.3(11)
Si1 Co0A HC 57.6(14)
HB Co0A HC 86.1(17)
P1 Co1 P2 94.88(2)
P1 Co1 H 170.4(13)
P1 Co1 HA 97.1(11)
P2 Co1 H 92.2(13)
P2 Co1 HA 99.9(11)
Si2 Co1 P1 85.39(2)
Si2 Co1 P2 94.78(2)
Si2 Co1 H 87.6(13)
Si2 Co1 HA 164.8(11)
Si1 Co1 P1 120.86(2)
Si1 Co1 P2 136.95(3)
Si1 Co1 Si2 110.11(2)
Si1 Co1 H 55.9(13)
Si1 Co1 HA 55.9(11)
H Co1 HA 88.0(17)
C9 P1 Co1 119.85(7)
C9 P1 C12 102.35(10)
C1 P1 Co1 110.23(7)
C1 P1 C9 105.36(10)
C1 P1 C12 100.46(10)
C12 P1 Co1 116.37(7)
C48 P5 Co0A 117.97(7)
C48 P5 C51 106.45(10)
C51 P5 Co0A 111.07(7)
C29 P5 Co0A 110.47(7)
C29 P5 C48 102.12(9)
C29 P5 C51 108.06(10)
C28 P4 Co0A 110.99(7)
C28 P4 C45 103.85(11)
C28 P4 C42A 103.4(4)
C28 P4 C42 108.1(4)
C45 P4 Co0A 113.13(8)
C45 P4 C42A 110.3(2)
C45 P4 C42 96.5(3)
C42A P4 Co0A 114.3(3)
C42 P4 Co0A 122.1(4)
C36 P3 Co0A 118.28(7)
C36 P3 C39 106.82(11)
C27 P3 Co0A 111.48(7)
C27 P3 C36 103.76(10)
C27 P3 C39 105.22(10)
C39 P3 Co0A 110.33(8)
C2 P2 Co1 111.81(7)
C2 P2 C15 101.89(10)
C2 P2 C18 102.83(11)
C15 P2 Co1 117.51(7)
C18 P2 Co1 118.30(8)
C18 P2 C15 102.28(10)
Co1 Si2 H2A 106.6(9)
Co1 Si2 H2B 123.6(10)
C21 Si2 Co1 127.87(8)
C21 Si2 H2A 98.6(9)
C21 Si2 H2B 99.0(10)
H2A Si2 H2B 93.2(13)
Co0A Si1 H 126.2(10)
Co0A Si1 HA 133.4(9)
Co0A Si1 HB 43.6(9)
Co0A Si1 HC 42.8(11)
Co1 Si1 Co0A 166.58(3)
Co1 Si1 H 41.1(10)
Co1 Si1 HA 45.8(9)
Co1 Si1 HB 129.8(9)
Co1 Si1 HC 126.5(11)
H Si1 HA 70.5(14)
H Si1 HB 93.5(14)
H Si1 HC 98.3(15)
HA Si1 HB 155.9(12)
HA Si1 HC 96.8(14)
HB Si1 HC 66.9(14)
C30 C35 H35 118.7
C34 C35 H35 118.7
C34 C35 C30 122.7(2)
P5 C48 H48 105.3
C50 C48 P5 115.86(15)
C50 C48 H48 105.3
C49 C48 P5 114.37(15)
C49 C48 H48 105.3
C49 C48 C50 109.74(17)
P3 C36 H36 105.2
C37 C36 P3 116.11(16)
C37 C36 H36 105.2
C37 C36 C38 109.94(18)
C38 C36 P3 113.94(16)
C38 C36 H36 105.2
C4 C3 B1 120.98(19)
C4 C3 C8 116.2(2)
C8 C3 B1 122.82(19)
C35 C30 B2 122.66(19)
C31 C30 C35 115.18(19)
C31 C30 B2 122.05(19)
P1 C9 H9 107.5
C11 C9 P1 110.71(15)
C11 C9 H9 107.5
C10 C9 P1 113.81(16)
C10 C9 H9 107.5
C10 C9 C11 109.57(19)
C48 C50 H50A 109.5
C48 C50 H50B 109.5
C48 C50 H50C 109.5
H50A C50 H50B 109.5
H50A C50 H50C 109.5
H50B C50 H50C 109.5
P3 C27 H27A 108.6
P3 C27 H27B 108.6
H27A C27 H27B 107.5
B2 C27 P3 114.82(14)
B2 C27 H27A 108.6
B2 C27 H27B 108.6
P1 C1 H1A 108.3
P1 C1 H1B 108.3
H1A C1 H1B 107.4
B1 C1 P1 115.92(14)
B1 C1 H1A 108.3
B1 C1 H1B 108.3
P2 C2 H2C 108.6
P2 C2 H2D 108.6
H2C C2 H2D 107.5
B1 C2 P2 114.78(14)
B1 C2 H2C 108.6
B1 C2 H2D 108.6
C26 C21 Si2 118.64(17)
C22 C21 Si2 124.24(18)
C22 C21 C26 117.1(2)
P2 C15 H15 105.8
C16 C15 P2 114.70(15)
C16 C15 H15 105.8
C17 C15 P2 114.16(15)
C17 C15 H15 105.8
C17 C15 C16 109.82(18)
P5 C51 H51 104.8
C53 C51 P5 116.30(15)
C53 C51 H51 104.8
C53 C51 C52 110.92(18)
C52 C51 P5 113.96(15)
C52 C51 H51 104.8
C35 C34 H34 119.9
C33 C34 C35 120.3(2)
C33 C34 H34 119.9
C36 C37 H37A 109.5
C36 C37 H37B 109.5
C36 C37 H37C 109.5
H37A C37 H37B 109.5
H37A C37 H37C 109.5
H37B C37 H37C 109.5
C3 C4 H4 118.8
C5 C4 C3 122.4(2)
C5 C4 H4 118.8
P5 C29 H29A 108.4
P5 C29 H29B 108.4
H29A C29 H29B 107.5
B2 C29 P5 115.44(14)
B2 C29 H29A 108.4
B2 C29 H29B 108.4
C34 C33 H33 120.6
C32 C33 C34 118.9(2)
C32 C33 H33 120.6
P1 C12 H12 105.1
C13 C12 P1 114.51(15)
C13 C12 H12 105.1
C13 C12 C14 110.79(18)
C14 C12 P1 114.96(15)
C14 C12 H12 105.1
C5 C6 H6 120.5
C5 C6 C7 119.0(2)
C7 C6 H6 120.5
P4 C28 H28A 108.8
P4 C28 H28B 108.8
H28A C28 H28B 107.7
B2 C28 P4 113.72(14)
B2 C28 H28A 108.8
B2 C28 H28B 108.8
C48 C49 H49A 109.5
C48 C49 H49B 109.5
C48 C49 H49C 109.5
H49A C49 H49B 109.5
H49A C49 H49C 109.5
H49B C49 H49C 109.5
C9 C11 H11A 109.5
C9 C11 H11B 109.5
C9 C11 H11C 109.5
H11A C11 H11B 109.5
H11A C11 H11C 109.5
H11B C11 H11C 109.5
C51 C53 H53A 109.5
C51 C53 H53B 109.5
C51 C53 H53C 109.5
H53A C53 H53B 109.5
H53A C53 H53C 109.5
H53B C53 H53C 109.5
P3 C39 H39 104.4
C41 C39 P3 117.71(17)
C41 C39 H39 104.4
C40 C39 P3 113.06(16)
C40 C39 H39 104.4
C40 C39 C41 111.3(2)
C30 C31 H31 118.7
C32 C31 C30 122.7(2)
C32 C31 H31 118.7
C51 C52 H52A 109.5
C51 C52 H52B 109.5
C51 C52 H52C 109.5
H52A C52 H52B 109.5
H52A C52 H52C 109.5
H52B C52 H52C 109.5
C33 C32 C31 120.3(2)
C33 C32 H32 119.8
C31 C32 H32 119.8
C12 C13 H13A 109.5
C12 C13 H13B 109.5
C12 C13 H13C 109.5
H13A C13 H13B 109.5
H13A C13 H13C 109.5
H13B C13 H13C 109.5
C36 C38 H38A 109.5
C36 C38 H38B 109.5
C36 C38 H38C 109.5
H38A C38 H38B 109.5
H38A C38 H38C 109.5
H38B C38 H38C 109.5
C15 C16 H16A 109.5
C15 C16 H16B 109.5
C15 C16 H16C 109.5
H16A C16 H16B 109.5
H16A C16 H16C 109.5
H16B C16 H16C 109.5
C4 C5 H5 119.9
C6 C5 C4 120.2(2)
C6 C5 H5 119.9
P2 C18 H18 106.8
C20 C18 P2 112.34(17)
C20 C18 H18 106.8
C19 C18 P2 113.59(17)
C19 C18 H18 106.8
C19 C18 C20 110.1(2)
C9 C10 H10A 109.5
C9 C10 H10B 109.5
C9 C10 H10C 109.5
H10A C10 H10B 109.5
H10A C10 H10C 109.5
H10B C10 H10C 109.5
C15 C17 H17A 109.5
C15 C17 H17B 109.5
C15 C17 H17C 109.5
H17A C17 H17B 109.5
H17A C17 H17C 109.5
H17B C17 H17C 109.5
C12 C14 H14A 109.5
C12 C14 H14B 109.5
C12 C14 H14C 109.5
H14A C14 H14B 109.5
H14A C14 H14C 109.5
H14B C14 H14C 109.5
P4 C45 H45 105.3
C46 C45 P4 111.46(19)
C46 C45 H45 105.3
C47 C45 P4 116.90(19)
C47 C45 H45 105.3
C47 C45 C46 111.4(2)
C21 C26 H26 119.3
C21 C26 C25 121.3(3)
C25 C26 H26 119.3
H44D C44 H44E 109.5
H44D C44 H44F 109.5
H44E C44 H44F 109.5
H44A C44 H44B 109.5
H44A C44 H44C 109.5
H44B C44 H44C 109.5
C42A C44 H44D 109.5
C42A C44 H44E 109.5
C42A C44 H44F 109.5
C42 C44 H44A 109.5
C42 C44 H44B 109.5
C42 C44 H44C 109.5
P4 C42A H42A 106.8
C44 C42A P4 114.3(7)
C44 C42A H42A 106.8
C44 C42A C43A 109.2(6)
C43A C42A P4 112.6(6)
C43A C42A H42A 106.8
C21 C22 H22 119.4
C21 C22 C23 121.3(3)
C23 C22 H22 119.4
C39 C41 H41A 109.5
C39 C41 H41B 109.5
C39 C41 H41C 109.5
H41A C41 H41B 109.5
H41A C41 H41C 109.5
H41B C41 H41C 109.5
C6 C7 H7 119.8
C6 C7 C8 120.4(2)
C8 C7 H7 119.8
C3 B1 C1 113.81(18)
C3 B1 C2 116.73(18)
C3 B1 H2A 96.6(10)
C1 B1 H2A 107.4(10)
C2 B1 C1 114.86(18)
C2 B1 H2A 104.7(10)
C18 C20 H20A 109.5
C18 C20 H20B 109.5
C18 C20 H20C 109.5
H20A C20 H20B 109.5
H20A C20 H20C 109.5
H20B C20 H20C 109.5
C30 B2 C27 110.60(17)
C30 B2 C29 109.04(17)
C30 B2 C28 105.46(16)
C27 B2 C29 110.08(17)
C27 B2 C28 109.60(17)
C28 B2 C29 111.97(18)
C3 C8 C7 121.6(2)
C3 C8 H8 119.2
C7 C8 H8 119.2
C25 C24 H24 120.3
C23 C24 H24 120.3
C23 C24 C25 119.5(2)
C39 C40 H40A 109.5
C39 C40 H40B 109.5
C39 C40 H40C 109.5
H40A C40 H40B 109.5
H40A C40 H40C 109.5
H40B C40 H40C 109.5
C45 C46 H46A 109.5
C45 C46 H46B 109.5
C45 C46 H46C 109.5
H46A C46 H46B 109.5
H46A C46 H46C 109.5
H46B C46 H46C 109.5
C26 C25 H25 119.9
C24 C25 C26 120.1(3)
C24 C25 H25 119.9
C45 C47 H47A 109.5
C45 C47 H47B 109.5
C45 C47 H47C 109.5
H47A C47 H47B 109.5
H47A C47 H47C 109.5
H47B C47 H47C 109.5
C22 C23 H23 119.6
C24 C23 C22 120.7(3)
C24 C23 H23 119.6
C18 C19 H19A 109.5
C18 C19 H19B 109.5
C18 C19 H19C 109.5
H19A C19 H19B 109.5
H19A C19 H19C 109.5
H19B C19 H19C 109.5
C42A C43A H43A 109.5
C42A C43A H43B 109.5
C42A C43A H43C 109.5
H43A C43A H43B 109.5
H43A C43A H43C 109.5
H43B C43A H43C 109.5
H43D C43 H43E 109.5
H43D C43 H43F 109.5
H43E C43 H43F 109.5
C42 C43 H43D 109.5
C42 C43 H43E 109.5
C42 C43 H43F 109.5
P4 C42 H42 103.4
C44 C42 P4 113.9(7)
C44 C42 H42 103.4
C43 C42 P4 115.0(7)
C43 C42 C44 115.6(8)
C43 C42 H42 103.4

loop_
_geom_bond_atom_site_label_1
_geom_bond_atom_site_label_2
_geom_bond_distance
Co0A P5 2.2043(6)
Co0A P4 2.2500(6)
Co0A P3 2.2191(6)
Co0A Si1 2.0749(6)
Co0A HB 1.46(3)
Co0A HC 1.43(3)
Co1 P1 2.1981(6)
Co1 P2 2.2107(6)
Co1 Si2 2.1892(6)
Co1 Si1 2.0738(6)
Co1 H 1.37(3)
Co1 HA 1.52(3)
P1 C9 1.864(2)
P1 C1 1.844(2)
P1 C12 1.877(2)
P5 C48 1.869(2)
P5 C51 1.874(2)
P5 C29 1.829(2)
P4 C28 1.818(2)
P4 C45 1.873(3)
P4 C42A 1.883(13)
P4 C42 1.891(12)
P3 C36 1.860(2)
P3 C27 1.824(2)
P3 C39 1.872(2)
P2 C2 1.842(2)
P2 C15 1.864(2)
P2 C18 1.863(2)
Si2 C21 1.893(2)
Si2 H2A 1.61(2)
Si2 H2B 1.41(2)
Si1 H 1.73(3)
Si1 HA 1.75(3)
Si1 HB 1.80(3)
Si1 HC 1.78(3)
C35 H35 0.9500
C35 C30 1.402(3)
C35 C34 1.392(3)
C48 H48 1.0000
C48 C50 1.537(3)
C48 C49 1.530(3)
C36 H36 1.0000
C36 C37 1.530(3)
C36 C38 1.533(3)
C3 C4 1.387(3)
C3 B1 1.598(3)
C3 C8 1.390(3)
C30 C31 1.400(3)
C30 B2 1.636(3)
C9 H9 1.0000
C9 C11 1.533(3)
C9 C10 1.528(3)
C50 H50A 0.9800
C50 H50B 0.9800
C50 H50C 0.9800
C27 H27A 0.9900
C27 H27B 0.9900
C27 B2 1.662(3)
C1 H1A 0.9900
C1 H1B 0.9900
C1 B1 1.626(3)
C2 H2C 0.9900
C2 H2D 0.9900
C2 B1 1.611(3)
C21 C26 1.390(3)
C21 C22 1.381(3)
C15 H15 1.0000
C15 C16 1.527(3)
C15 C17 1.526(3)
C51 H51 1.0000
C51 C53 1.522(3)
C51 C52 1.529(3)
C34 H34 0.9500
C34 C33 1.382(3)
C37 H37A 0.9800
C37 H37B 0.9800
C37 H37C 0.9800
C4 H4 0.9500
C4 C5 1.385(3)
C29 H29A 0.9900
C29 H29B 0.9900
C29 B2 1.672(3)
C33 H33 0.9500
C33 C32 1.380(3)
C12 H12 1.0000
C12 C13 1.524(3)
C12 C14 1.526(3)
C6 H6 0.9500
C6 C5 1.370(3)
C6 C7 1.374(3)
C28 H28A 0.9900
C28 H28B 0.9900
C28 B2 1.666(3)
C49 H49A 0.9800
C49 H49B 0.9800
C49 H49C 0.9800
C11 H11A 0.9800
C11 H11B 0.9800
C11 H11C 0.9800
C53 H53A 0.9800
C53 H53B 0.9800
C53 H53C 0.9800
C39 H39 1.0000
C39 C41 1.534(3)
C39 C40 1.523(3)
C31 H31 0.9500
C31 C32 1.393(3)
C52 H52A 0.9800
C52 H52B 0.9800
C52 H52C 0.9800
C32 H32 0.9500
C13 H13A 0.9800
C13 H13B 0.9800
C13 H13C 0.9800
C38 H38A 0.9800
C38 H38B 0.9800
C38 H38C 0.9800
C16 H16A 0.9800
C16 H16B 0.9800
C16 H16C 0.9800
C5 H5 0.9500
C18 H18 1.0000
C18 C20 1.515(3)
C18 C19 1.511(4)
C10 H10A 0.9800
C10 H10B 0.9800
C10 H10C 0.9800
C17 H17A 0.9800
C17 H17B 0.9800
C17 H17C 0.9800
C14 H14A 0.9800
C14 H14B 0.9800
C14 H14C 0.9800
C45 H45 1.0000
C45 C46 1.525(4)
C45 C47 1.519(4)
C26 H26 0.9500
C26 C25 1.390(3)
C44 H44D 0.9800
C44 H44E 0.9800
C44 H44F 0.9800
C44 H44A 0.9800
C44 H44B 0.9800
C44 H44C 0.9800
C44 C42A 1.520(12)
C44 C42 1.520(14)
C42A H42A 1.0000
C42A C43A 1.554(11)
C22 H22 0.9500
C22 C23 1.395(4)
C41 H41A 0.9800
C41 H41B 0.9800
C41 H41C 0.9800
C7 H7 0.9500
C7 C8 1.396(3)
B1 H2A 1.44(2)
C20 H20A 0.9800
C20 H20B 0.9800
C20 H20C 0.9800
C8 H8 0.9500
C24 H24 0.9500
C24 C25 1.374(4)
C24 C23 1.352(4)
C40 H40A 0.9800
C40 H40B 0.9800
C40 H40C 0.9800
C46 H46A 0.9800
C46 H46B 0.9800
C46 H46C 0.9800
C25 H25 0.9500
C47 H47A 0.9800
C47 H47B 0.9800
C47 H47C 0.9800
C23 H23 0.9500
C19 H19A 0.9800
C19 H19B 0.9800
C19 H19C 0.9800
C43A H43A 0.9800
C43A H43B 0.9800
C43A H43C 0.9800
C43 H43D 0.9800
C43 H43E 0.9800
C43 H43F 0.9800
C43 C42 1.470(13)
C42 H42 1.0000

loop_
_geom_torsion_atom_site_label_1
_geom_torsion_atom_site_label_2
_geom_torsion_atom_site_label_3
_geom_torsion_atom_site_label_4
_geom_torsion
Co0A P5 C48 C50 -175.54(13)
Co0A P5 C48 C49 -46.36(17)
Co0A P5 C51 C53 -154.54(15)
Co0A P5 C51 C52 74.49(17)
Co0A P5 C29 B2 -27.94(17)
Co0A P4 C28 B2 -30.09(17)
Co0A P4 C45 C46 -76.0(2)
Co0A P4 C45 C47 154.26(19)
Co0A P4 C42A C44 49.7(4)
Co0A P4 C42A C43A 175.0(4)
Co0A P4 C42 C44 18.3(6)
Co0A P4 C42 C43 -118.4(7)
Co0A P3 C36 C37 48.23(19)
Co0A P3 C36 C38 177.52(13)
Co0A P3 C27 B2 -25.84(16)
Co0A P3 C39 C41 152.27(19)
Co0A P3 C39 C40 -75.7(2)
Co1 P1 C9 C11 -68.26(17)
Co1 P1 C9 C10 55.67(18)
Co1 P1 C1 B1 21.15(17)
Co1 P1 C12 C13 175.04(13)
Co1 P1 C12 C14 45.05(18)
Co1 P2 C2 B1 16.70(18)
Co1 P2 C15 C16 179.57(13)
Co1 P2 C15 C17 -52.47(18)
Co1 P2 C18 C20 -69.1(2)
Co1 P2 C18 C19 56.8(2)
Co1 Si2 C21 C26 170.19(15)
Co1 Si2 C21 C22 -12.8(2)
P1 C1 B1 C3 -172.56(14)
P1 C1 B1 C2 49.2(2)
P5 C29 B2 C30 -165.74(14)
P5 C29 B2 C27 -44.2(2)
P5 C29 B2 C28 77.9(2)
P4 C28 B2 C30 -159.80(15)
P4 C28 B2 C27 81.12(19)
P4 C28 B2 C29 -41.3(2)
P3 C27 B2 C30 -162.83(14)
P3 C27 B2 C29 76.61(19)
P3 C27 B2 C28 -47.0(2)
P2 C2 B1 C3 151.23(16)
P2 C2 B1 C1 -71.7(2)
Si2 C21 C26 C25 177.5(2)
Si2 C21 C22 C23 -176.2(2)
C35 C30 C31 C32 -1.7(3)
C35 C30 B2 C27 33.8(3)
C35 C30 B2 C29 155.0(2)
C35 C30 B2 C28 -84.6(2)
C35 C34 C33 C32 -1.3(3)
C48 P5 C51 C53 75.83(18)
C48 P5 C51 C52 -55.13(18)
C48 P5 C29 B2 98.37(16)
C36 P3 C27 B2 -154.19(15)
C36 P3 C39 C41 -78.0(2)
C36 P3 C39 C40 54.1(2)
C3 C4 C5 C6 0.7(4)
C30 C35 C34 C33 0.4(4)
C30 C31 C32 C33 0.9(4)
C9 P1 C1 B1 151.79(15)
C9 P1 C12 C13 42.41(18)
C9 P1 C12 C14 -87.58(18)
C27 P3 C36 C37 172.27(17)
C27 P3 C36 C38 -58.44(18)
C27 P3 C39 C41 31.9(2)
C27 P3 C39 C40 163.96(19)
C1 P1 C9 C11 166.92(15)
C1 P1 C9 C10 -69.16(18)
C1 P1 C12 C13 -66.02(18)
C1 P1 C12 C14 163.99(17)
C2 P2 C15 C16 57.04(18)
C2 P2 C15 C17 -174.99(16)
C2 P2 C18 C20 54.7(2)
C2 P2 C18 C19 -179.5(2)
C21 C26 C25 C24 -0.7(4)
C21 C22 C23 C24 -1.5(5)
C15 P2 C2 B1 143.05(16)
C15 P2 C18 C20 160.09(19)
C15 P2 C18 C19 -74.1(2)
C51 P5 C48 C50 -50.01(17)
C51 P5 C48 C49 79.17(17)
C51 P5 C29 B2 -149.63(15)
C34 C35 C30 C31 1.1(3)
C34 C35 C30 B2 177.4(2)
C34 C33 C32 C31 0.7(4)
C4 C3 B1 C1 58.3(3)
C4 C3 B1 C2 -164.2(2)
C4 C3 C8 C7 -2.7(4)
C29 P5 C48 C50 63.20(17)
C29 P5 C48 C49 -167.62(16)
C29 P5 C51 C53 -33.23(19)
C29 P5 C51 C52 -164.19(16)
C12 P1 C9 C11 62.28(17)
C12 P1 C9 C10 -173.80(16)
C12 P1 C1 B1 -102.17(16)
C6 C7 C8 C3 0.0(5)
C28 P4 C45 C46 163.57(19)
C28 P4 C45 C47 33.8(2)
C28 P4 C42A C44 170.4(3)
C28 P4 C42A C43A -64.2(5)
C28 P4 C42 C44 148.8(4)
C28 P4 C42 C43 12.1(8)
C39 P3 C36 C37 -76.85(19)
C39 P3 C36 C38 52.44(18)
C39 P3 C27 B2 93.76(17)
C31 C30 B2 C27 -150.1(2)
C31 C30 B2 C29 -28.9(3)
C31 C30 B2 C28 91.5(2)
C5 C6 C7 C8 3.1(5)
C18 P2 C2 B1 -111.24(17)
C18 P2 C15 C16 -49.10(18)
C18 P2 C15 C17 78.87(18)
C45 P4 C28 B2 91.77(17)
C45 P4 C42A C44 -79.1(5)
C45 P4 C42A C43A 46.3(7)
C45 P4 C42 C44 -104.3(5)
C45 P4 C42 C43 119.0(7)
C26 C21 C22 C23 0.8(4)
C42A P4 C28 B2 -153.0(3)
C42A P4 C45 C46 53.3(4)
C42A P4 C45 C47 -76.4(4)
C22 C21 C26 C25 0.3(4)
C7 C6 C5 C4 -3.4(4)
B1 C3 C4 C5 -178.5(2)
B1 C3 C8 C7 178.2(3)
B2 C30 C31 C32 -178.1(2)
C8 C3 C4 C5 2.3(4)
C8 C3 B1 C1 -122.6(3)
C8 C3 B1 C2 14.9(3)
C25 C24 C23 C22 1.1(5)
C23 C24 C25 C26 0.0(4)
C42 P4 C28 B2 -166.5(3)
C42 P4 C45 C46 53.1(4)
C42 P4 C45 C47 -76.7(5)
